data_7112021
loop_
_publ_author_name
'M. A. Kettner'
'T. M. Klapotke'

_publ_section_title
;
 5,5'-Bis-(trinitromethyl)-3,3'-bi-(1,2,4-oxadiazole): a stable ternary
 CNO-compound with high density
;
_journal_name_full Chem.Commun.
_journal_page_first 2268
_journal_paper_doi 10.1039/c3cc49879d
_journal_volume 50
_journal_year 2014
_chemical_formula_moiety 'C6 N10 O14'
_chemical_formula_sum 'C6 N10 O14'
_chemical_formula_weight 436.123
_chemical_name_common TNM2-BOD
_chemical_name_systematic bis(fluorodinitromethyl)bis(1,2,4-oxadiazole)
_space_group_IT_number 14
_symmetry_cell_setting monoclinic
_symmetry_Int_Tables_number 14
_symmetry_space_group_name_Hall '-P 2yn'
_symmetry_space_group_name_H-M 'P 1 21/n 1'
_atom_sites_solution_hydrogens none
_atom_sites_solution_primary direct
_atom_sites_solution_secondary difmap
_audit_creation_date
;
'Sat Jul 13 13:38:24 2013'
;
_audit_creation_method SHELXL-97
_cell_angle_alpha 90.00
_cell_angle_beta 102.936(5)
_cell_angle_gamma 90.00
_cell_formula_units_Z 4
_cell_length_a 10.6840(5)
_cell_length_b 5.8606(3)
_cell_length_c 23.5393(11)
_cell_measurement_reflns_used 5617
_cell_measurement_temperature 100(2)
_cell_measurement_theta_max 32.3530
_cell_measurement_theta_min 4.5160
_cell_volume 1436.50(12)
_computing_cell_refinement
;
CrysAlisPro, Agilent Technologies,
Version 1.171.36.24 (release 03-12-2012 CrysAlis171 .NET)
(compiled Dec  3 2012,18:21:49)
;
_computing_data_collection
;
CrysAlisPro, Agilent Technologies,
Version 1.171.36.24 (release 03-12-2012 CrysAlis171 .NET)
(compiled Dec  3 2012,18:21:49)
;
_computing_data_reduction
;
CrysAlisPro, Agilent Technologies,
Version 1.171.36.24 (release 03-12-2012 CrysAlis171 .NET)
(compiled Dec  3 2012,18:21:49)
;
_computing_molecular_graphics
;
'ORTEP (M. N. Burnett, C. K. Johnson, ORTEP-III: Oak Ridge Thermal Ellipsoid
;
_computing_publication_material 'PLATON (A. L. Spek, Acta Crystallogr, Sect. A, 1990, 46, C34, 1995 version).'
_computing_structure_refinement 'SHELXL-97 (Sheldrick, 1997)'
_computing_structure_solution SIR-97
_diffrn_ambient_temperature 100(2)
_diffrn_detector_area_resol_mean 15.9809
_diffrn_measured_fraction_theta_full 0.989
_diffrn_measured_fraction_theta_max 0.989
_diffrn_measurement_details
;
  1 omega  -51.00   42.00   1.0000   25.0000
omega____ theta____ kappa____ phi______ frames
    -      -28.6994   57.0000    0.0000 93

  2 omega  -91.00    0.00   1.0000   25.0000
omega____ theta____ kappa____ phi______ frames
    -      -28.6994  129.0000  125.0000 91

  3 omega -103.00  -58.00   1.0000   25.0000
omega____ theta____ kappa____ phi______ frames
    -      -28.6994 -179.0000  150.0000 45

  4 omega -104.00   25.00   1.0000   25.0000
omega____ theta____ kappa____ phi______ frames
    -      -28.6994    0.0000  -30.0000 129

  5 omega   32.00  112.00   1.0000   25.0000
omega____ theta____ kappa____ phi______ frames
    -       29.7932 -179.0000  120.0000 80

  6 omega  -41.00   39.00   1.0000   25.0000
omega____ theta____ kappa____ phi______ frames
    -       29.7932  -57.0000   90.0000 80

  7 omega   -3.00   64.00   1.0000   25.0000
omega____ theta____ kappa____ phi______ frames
    -       29.7932   77.0000   30.0000 67

  8 omega   -3.00  102.00   1.0000   25.0000
omega____ theta____ kappa____ phi______ frames
    -       29.7932   77.0000  -60.0000 105

  9 omega   -3.00  101.00   1.0000   25.0000
omega____ theta____ kappa____ phi______ frames
    -       29.7932   77.0000  120.0000 104

 10 omega   -3.00  102.00   1.0000   25.0000
omega____ theta____ kappa____ phi______ frames
    -       29.7932   77.0000 -150.0000 105

;
_diffrn_measurement_device 'CCD camera on \k-goniostat'
_diffrn_measurement_device_type KappaCCD
_diffrn_measurement_method omega-scan
_diffrn_orient_matrix_UB_11 -0.0520047000
_diffrn_orient_matrix_UB_12 0.0743662000
_diffrn_orient_matrix_UB_13 0.0006824000
_diffrn_orient_matrix_UB_21 -0.0147619000
_diffrn_orient_matrix_UB_22 0.0055597000
_diffrn_orient_matrix_UB_23 -0.0308961000
_diffrn_orient_matrix_UB_31 -0.0414435000
_diffrn_orient_matrix_UB_32 -0.0952755000
_diffrn_orient_matrix_UB_33 -0.0012373000
_diffrn_radiation_collimation 0.5
_diffrn_radiation_monochromator graphite
_diffrn_radiation_source 'fine-focus sealed tube'
_diffrn_radiation_type 'Mo K\a'
_diffrn_radiation_wavelength 0.71069
_diffrn_reflns_av_R_equivalents 0.0391
_diffrn_reflns_av_sigmaI/netI 0.0216
_diffrn_reflns_limit_h_max 13
_diffrn_reflns_limit_h_min -13
_diffrn_reflns_limit_k_max 7
_diffrn_reflns_limit_k_min -7
_diffrn_reflns_limit_l_max 29
_diffrn_reflns_limit_l_min -29
_diffrn_reflns_number 20654
_diffrn_reflns_theta_full 26.37
_diffrn_reflns_theta_max 26.37
_diffrn_reflns_theta_min 4.18
_diffrn_source_current 40
_diffrn_source_type 'Spellman generator'
_diffrn_source_voltage 50
_exptl_absorpt_coefficient_mu 0.200
_exptl_absorpt_correction_T_max 1.00000
_exptl_absorpt_correction_T_min 0.87971
_exptl_absorpt_correction_type multi-scan
_exptl_absorpt_process_details
;
CrysAlisPro, Agilent Technologies,
Version 1.171.36.24 (release 03-12-2012 CrysAlis171 .NET)
(compiled Dec  3 2012,18:21:49)
Empirical absorption correction using spherical harmonics,
 implemented in SCALE3 ABSPACK scaling algorithm.
;
_exptl_crystal_colour colorless
_exptl_crystal_density_diffrn 2.01660(17)
_exptl_crystal_density_method 'not measured'
_exptl_crystal_description plate
_exptl_crystal_F_000 872
_exptl_crystal_size_max 0.499
_exptl_crystal_size_mid 0.330
_exptl_crystal_size_min 0.031
_refine_diff_density_max 0.328
_refine_diff_density_min -0.240
_refine_diff_density_rms 0.056
_refine_ls_extinction_method none
_refine_ls_goodness_of_fit_ref 1.145
_refine_ls_hydrogen_treatment none
_refine_ls_matrix_type full
_refine_ls_number_parameters 271
_refine_ls_number_reflns 2909
_refine_ls_number_restraints 0
_refine_ls_restrained_S_all 1.145
_refine_ls_R_factor_all 0.0505
_refine_ls_R_factor_gt 0.0423
_refine_ls_shift/su_max 0.000
_refine_ls_shift/su_mean 0.000
_refine_ls_structure_factor_coef Fsqd
_refine_ls_weighting_details 'calc w=1/[\s^2^(Fo^2^)+(0.0226P)^2^+2.1959P] where P=(Fo^2^+2Fc^2^)/3'
_refine_ls_weighting_scheme calc
_refine_ls_wR_factor_gt 0.0929
_refine_ls_wR_factor_ref 0.0966
_reflns_number_gt 2515
_reflns_number_total 2909
_reflns_threshold_expression >2\s(I)
_cod_data_source_file c3cc49879d.txt
_cod_data_source_block manuscript
_cod_database_code 7112021

loop_
_symmetry_equiv_pos_as_xyz
'x, y, z'
'-x+1/2, y+1/2, -z+1/2'
'-x, -y, -z'
'x-1/2, -y-1/2, z-1/2'

loop_
_atom_site_label
_atom_site_type_symbol
_atom_site_fract_x
_atom_site_fract_y
_atom_site_fract_z
_atom_site_U_iso_or_equiv
_atom_site_adp_type
_atom_site_occupancy
_atom_site_symmetry_multiplicity
_atom_site_calc_flag
O13 O 0.80984(15) -0.1766(3) 0.45806(7) 0.0192(4) Uani 1 1 d
N1 N 0.18215(17) 0.3800(3) 0.09471(8) 0.0143(4) Uani 1 1 d
N2 N 0.03237(17) 0.1189(3) 0.12490(8) 0.0172(4) Uani 1 1 d
O2 O 0.17937(15) 0.3967(3) 0.04330(7) 0.0198(4) Uani 1 1 d
O5 O 0.08869(16) -0.1125(3) 0.04141(7) 0.0248(4) Uani 1 1 d
O7 O 0.25999(14) -0.0770(3) 0.20731(6) 0.0162(3) Uani 1 1 d
N3 N 0.18608(18) -0.0285(3) 0.06988(8) 0.0179(4) Uani 1 1 d
O11 O 0.99995(15) 0.2347(3) 0.34544(7) 0.0247(4) Uani 1 1 d
N6 N 0.63120(17) 0.0152(3) 0.31579(8) 0.0151(4) Uani 1 1 d
O12 O 1.05263(14) -0.0265(3) 0.41228(7) 0.0209(4) Uani 1 1 d
O3 O -0.04412(14) 0.2454(3) 0.09473(7) 0.0211(4) Uani 1 1 d
O9 O 0.71206(15) 0.2960(3) 0.43383(7) 0.0203(4) Uani 1 1 d
O6 O 0.29618(15) -0.0545(3) 0.06580(7) 0.0234(4) Uani 1 1 d
N5 N 0.37589(17) -0.0841(3) 0.24975(8) 0.0163(4) Uani 1 1 d
C6 C 0.8381(2) 0.0798(4) 0.38542(9) 0.0139(4) Uani 1 1 d
N4 N 0.38106(17) 0.2057(3) 0.18613(8) 0.0150(4) Uani 1 1 d
N10 N 0.82256(16) -0.1601(3) 0.40855(8) 0.0142(4) Uani 1 1 d
N8 N 0.82270(17) 0.2489(3) 0.43409(8) 0.0160(4) Uani 1 1 d
O8 O 0.75167(14) 0.3011(3) 0.29689(6) 0.0165(3) Uani 1 1 d
N9 N 0.97770(17) 0.0958(3) 0.37996(8) 0.0161(4) Uani 1 1 d
O14 O 0.82835(16) -0.3118(3) 0.37374(7) 0.0209(4) Uani 1 1 d
C3 C 0.4414(2) 0.0843(4) 0.23445(9) 0.0140(4) Uani 1 1 d
O1 O 0.18840(15) 0.5316(3) 0.13062(7) 0.0197(4) Uani 1 1 d
C4 C 0.5715(2) 0.1376(4) 0.26744(9) 0.0139(4) Uani 1 1 d
O4 O 0.01234(16) -0.0298(3) 0.15764(7) 0.0283(4) Uani 1 1 d
O10 O 0.92045(15) 0.3103(3) 0.46738(7) 0.0236(4) Uani 1 1 d
C5 C 0.7384(2) 0.1244(4) 0.33093(9) 0.0133(4) Uani 1 1 d
N7 N 0.63738(17) 0.3083(3) 0.25347(8) 0.0166(4) Uani 1 1 d
C1 C 0.1712(2) 0.1405(4) 0.11851(9) 0.0138(4) Uani 1 1 d
C2 C 0.2729(2) 0.0992(4) 0.17229(9) 0.0138(4) Uani 1 1 d

loop_
_atom_site_aniso_label
_atom_site_aniso_U_11
_atom_site_aniso_U_22
_atom_site_aniso_U_33
_atom_site_aniso_U_23
_atom_site_aniso_U_13
_atom_site_aniso_U_12
O13 0.0201(8) 0.0228(9) 0.0150(8) 0.0026(7) 0.0044(6) -0.0027(7)
N1 0.0118(8) 0.0149(9) 0.0159(9) 0.0014(7) 0.0024(7) 0.0006(7)
N2 0.0123(9) 0.0225(10) 0.0166(9) -0.0015(8) 0.0026(7) -0.0024(8)
O2 0.0217(8) 0.0224(9) 0.0152(8) 0.0031(7) 0.0040(6) 0.0010(7)
O5 0.0254(9) 0.0210(9) 0.0225(9) -0.0058(7) -0.0063(7) 0.0023(7)
O7 0.0133(7) 0.0182(8) 0.0155(8) 0.0029(6) 0.0004(6) -0.0005(6)
N3 0.0225(10) 0.0134(9) 0.0160(9) 0.0007(8) 0.0003(8) 0.0045(8)
O11 0.0204(8) 0.0298(10) 0.0243(9) 0.0084(8) 0.0053(7) -0.0061(7)
N6 0.0133(8) 0.0163(9) 0.0154(9) 0.0002(7) 0.0027(7) 0.0008(7)
O12 0.0146(7) 0.0246(9) 0.0227(8) 0.0029(7) 0.0024(6) 0.0049(7)
O3 0.0139(7) 0.0251(9) 0.0238(9) -0.0002(7) 0.0032(7) 0.0030(7)
O9 0.0167(8) 0.0242(9) 0.0215(8) 0.0004(7) 0.0074(6) 0.0051(7)
O6 0.0228(9) 0.0276(9) 0.0214(8) -0.0001(7) 0.0083(7) 0.0068(7)
N5 0.0138(9) 0.0206(10) 0.0134(9) 0.0009(8) 0.0007(7) 0.0012(8)
C6 0.0117(10) 0.0141(11) 0.0166(11) -0.0001(9) 0.0048(8) -0.0009(8)
N4 0.0138(8) 0.0166(9) 0.0142(9) 0.0001(7) 0.0024(7) 0.0007(8)
N10 0.0096(8) 0.0163(9) 0.0159(9) 0.0016(8) 0.0011(7) 0.0000(7)
N8 0.0181(9) 0.0147(9) 0.0148(9) 0.0001(7) 0.0025(7) -0.0001(7)
O8 0.0134(7) 0.0179(8) 0.0165(8) 0.0029(6) 0.0000(6) -0.0020(6)
N9 0.0130(9) 0.0190(10) 0.0168(9) -0.0014(8) 0.0045(7) -0.0020(8)
O14 0.0255(9) 0.0154(8) 0.0217(8) -0.0023(7) 0.0046(7) -0.0009(7)
C3 0.0128(10) 0.0162(11) 0.0135(10) -0.0015(8) 0.0040(8) 0.0024(8)
O1 0.0225(8) 0.0163(8) 0.0203(8) -0.0026(7) 0.0045(7) 0.0017(7)
C4 0.0144(10) 0.0143(11) 0.0135(10) -0.0008(8) 0.0044(8) 0.0023(8)
O4 0.0206(8) 0.0369(11) 0.0266(9) 0.0114(8) 0.0033(7) -0.0116(8)
O10 0.0211(8) 0.0249(9) 0.0216(8) -0.0044(7) -0.0022(7) -0.0001(7)
C5 0.0137(10) 0.0136(10) 0.0133(10) 0.0000(8) 0.0046(8) 0.0005(8)
N7 0.0145(9) 0.0204(10) 0.0133(9) 0.0009(8) -0.0003(7) 0.0004(8)
C1 0.0125(10) 0.0144(11) 0.0148(10) 0.0006(8) 0.0036(8) -0.0002(8)
C2 0.0153(10) 0.0143(11) 0.0125(10) 0.0002(8) 0.0047(8) 0.0011(8)

loop_
_atom_type_symbol
_atom_type_description
_atom_type_scat_dispersion_real
_atom_type_scat_dispersion_imag
_atom_type_scat_source
C C 0.0033 0.0016 'International Tables Vol C Tables 4.2.6.8 and 6.1.1.4'
N N 0.0061 0.0033 'International Tables Vol C Tables 4.2.6.8 and 6.1.1.4'
O O 0.0106 0.0060 'International Tables Vol C Tables 4.2.6.8 and 6.1.1.4'

loop_
_geom_angle_atom_site_label_1
_geom_angle_atom_site_label_2
_geom_angle_atom_site_label_3
_geom_angle
O2 N1 O1 128.41(19)
O2 N1 C1 117.13(17)
O1 N1 C1 114.41(17)
O3 N2 O4 128.40(19)
O3 N2 C1 115.74(18)
O4 N2 C1 115.77(18)
C2 O7 N5 105.24(16)
O5 N3 O6 129.5(2)
O5 N3 C1 116.88(18)
O6 N3 C1 113.65(18)
C5 N6 C4 100.85(18)
C3 N5 O7 102.88(16)
C5 C6 N9 116.00(17)
C5 C6 N10 110.63(17)
N9 C6 N10 105.79(16)
C5 C6 N8 110.42(17)
N9 C6 N8 106.87(16)
N10 C6 N8 106.63(16)
C2 N4 C3 100.76(18)
O13 N10 O14 128.60(19)
O13 N10 C6 117.49(17)
O14 N10 C6 113.87(17)
O10 N8 O9 129.34(19)
O10 N8 C6 116.65(17)
O9 N8 C6 113.98(17)
C5 O8 N7 105.52(16)
O12 N9 O11 128.27(19)
O12 N9 C6 115.60(17)
O11 N9 C6 116.07(18)
N5 C3 N4 115.97(19)
N5 C3 C4 121.20(19)
N4 C3 C4 122.83(19)
N7 C4 N6 115.58(19)
N7 C4 C3 121.99(19)
N6 C4 C3 122.42(19)
N6 C5 O8 115.15(19)
N6 C5 C6 124.61(19)
O8 C5 C6 119.95(18)
C4 N7 O8 102.89(17)
C2 C1 N1 111.10(17)
C2 C1 N2 116.17(17)
N1 C1 N2 105.56(16)
C2 C1 N3 110.33(17)
N1 C1 N3 106.75(16)
N2 C1 N3 106.38(16)
N4 C2 O7 115.15(19)
N4 C2 C1 125.22(19)
O7 C2 C1 119.28(18)

loop_
_geom_bond_atom_site_label_1
_geom_bond_atom_site_label_2
_geom_bond_distance
O13 N10 1.207(2)
N1 O2 1.208(2)
N1 O1 1.218(2)
N1 C1 1.525(3)
N2 O3 1.209(2)
N2 O4 1.214(3)
N2 C1 1.529(3)
O5 N3 1.209(2)
O7 C2 1.347(3)
O7 N5 1.407(2)
N3 O6 1.211(2)
N3 C1 1.549(3)
O11 N9 1.211(2)
N6 C5 1.291(3)
N6 C4 1.375(3)
O12 N9 1.209(2)
O9 N8 1.213(2)
N5 C3 1.307(3)
C6 C5 1.495(3)
C6 N9 1.528(3)
C6 N10 1.530(3)
C6 N8 1.551(3)
N4 C2 1.290(3)
N4 C3 1.374(3)
N10 O14 1.220(2)
N8 O10 1.212(2)
O8 C5 1.336(3)
O8 N7 1.407(2)
C3 C4 1.466(3)
C4 N7 1.306(3)
C1 C2 1.492(3)

loop_
_geom_torsion_atom_site_label_1
_geom_torsion_atom_site_label_2
_geom_torsion_atom_site_label_3
_geom_torsion_atom_site_label_4
_geom_torsion
C2 O7 N5 C3 -0.4(2)
C5 C6 N10 O13 -124.23(19)
N9 C6 N10 O13 109.39(19)
N8 C6 N10 O13 -4.1(2)
C5 C6 N10 O14 57.6(2)
N9 C6 N10 O14 -68.7(2)
N8 C6 N10 O14 177.74(16)
C5 C6 N8 O10 -145.66(19)
N9 C6 N8 O10 -18.7(2)
N10 C6 N8 O10 94.1(2)
C5 C6 N8 O9 36.1(2)
N9 C6 N8 O9 163.03(17)
N10 C6 N8 O9 -84.2(2)
C5 C6 N9 O12 -149.49(19)
N10 C6 N9 O12 -26.5(2)
N8 C6 N9 O12 86.9(2)
C5 C6 N9 O11 33.1(3)
N10 C6 N9 O11 156.12(18)
N8 C6 N9 O11 -90.5(2)
O7 N5 C3 N4 0.4(2)
O7 N5 C3 C4 -179.49(18)
C2 N4 C3 N5 -0.3(2)
C2 N4 C3 C4 179.7(2)
C5 N6 C4 N7 0.5(2)
C5 N6 C4 C3 -178.0(2)
N5 C3 C4 N7 -178.6(2)
N4 C3 C4 N7 1.5(3)
N5 C3 C4 N6 -0.1(3)
N4 C3 C4 N6 180.0(2)
C4 N6 C5 O8 -0.3(2)
C4 N6 C5 C6 173.5(2)
N7 O8 C5 N6 -0.1(2)
N7 O8 C5 C6 -174.17(18)
N9 C6 C5 N6 141.7(2)
N10 C6 C5 N6 21.3(3)
N8 C6 C5 N6 -96.5(2)
N9 C6 C5 O8 -44.8(3)
N10 C6 C5 O8 -165.24(17)
N8 C6 C5 O8 77.0(2)
N6 C4 N7 O8 -0.6(2)
C3 C4 N7 O8 177.97(18)
C5 O8 N7 C4 0.4(2)
O2 N1 C1 C2 131.40(19)
O1 N1 C1 C2 -50.9(2)
O2 N1 C1 N2 -101.86(19)
O1 N1 C1 N2 75.8(2)
O2 N1 C1 N3 11.1(2)
O1 N1 C1 N3 -171.26(16)
O3 N2 C1 C2 146.5(2)
O4 N2 C1 C2 -36.6(3)
O3 N2 C1 N1 23.0(2)
O4 N2 C1 N1 -160.19(18)
O3 N2 C1 N3 -90.2(2)
O4 N2 C1 N3 86.6(2)
O5 N3 C1 C2 137.83(19)
O6 N3 C1 C2 -43.0(2)
O5 N3 C1 N1 -101.3(2)
O6 N3 C1 N1 77.8(2)
O5 N3 C1 N2 11.0(2)
O6 N3 C1 N2 -169.81(17)
C3 N4 C2 O7 0.0(2)
C3 N4 C2 C1 -173.1(2)
N5 O7 C2 N4 0.3(2)
N5 O7 C2 C1 173.84(18)
N1 C1 C2 N4 -23.6(3)
N2 C1 C2 N4 -144.3(2)
N3 C1 C2 N4 94.6(2)
N1 C1 C2 O7 163.55(17)
N2 C1 C2 O7 42.9(3)
N3 C1 C2 O7 -78.3(2)
